data_7010779
loop_
_publ_author_name
'Hitchcock, Peter B.'
'Lappert, Michael F.'
'Layh, Marcus'

_publ_section_title
;
 The reactions of lithium trimethysilylmethyls with isocyanides;
 structures and reactions of the derived lithium 1-azaallyls,
 \b-diketiminates and a 1-azabuta-1,3-dienyl-3-amide
;
_journal_issue 16
_journal_name_full 'Journal of the Chemical Society, Dalton Transactions'
_journal_page_first 2409
_journal_paper_doi 10.1039/b103553n
_journal_year 2001
_chemical_formula_sum 'C33 H57 Cl4 Li N2 O2 Si2 Zr'
_chemical_formula_weight 809.95
_chemical_name_systematic
; 
? 
;
_space_group_IT_number 14
_symmetry_cell_setting monoclinic
_symmetry_space_group_name_Hall '-P 2yn'
_symmetry_space_group_name_H-M 'P 1 21/n 1'
_atom_sites_solution_hydrogens geom
_atom_sites_solution_primary direct
_atom_sites_solution_secondary difmap
_audit_creation_method SHELXL
_cell_angle_alpha 90.00
_cell_angle_beta 105.05(2)
_cell_angle_gamma 90.00
_cell_formula_units_Z 4
_cell_length_a 14.838(3)
_cell_length_b 15.446(3)
_cell_length_c 19.174(4)
_cell_measurement_reflns_used 25
_cell_measurement_temperature 173(2)
_cell_measurement_theta_max 10
_cell_measurement_theta_min 7
_cell_volume 4243.7(15)
_computing_cell_refinement 'Enraf-Nonius CAD4'
_computing_data_collection 'Enraf-Nonius CAD4'
_computing_molecular_graphics 'CAMERON (Watkin and Pearce,1993)'
_computing_publication_material SHELXL-93
_computing_structure_refinement 'SHELXL-93 (Sheldrick, 1993)'
_computing_structure_solution 'SHELXS-86 (Sheldrick, 1990)'
_diffrn_ambient_temperature 173(2)
_diffrn_measurement_device ' Enraf-Nonius CAD4'
_diffrn_measurement_method \w--2\q
_diffrn_radiation_monochromator graphite
_diffrn_radiation_source 'fine-focus sealed tube'
_diffrn_radiation_type MoK\a
_diffrn_radiation_wavelength 0.71073
_diffrn_reflns_av_R_equivalents 0.0165
_diffrn_reflns_av_sigmaI/netI 0.0504
_diffrn_reflns_limit_h_max 17
_diffrn_reflns_limit_h_min 0
_diffrn_reflns_limit_k_max 18
_diffrn_reflns_limit_k_min 0
_diffrn_reflns_limit_l_max 21
_diffrn_reflns_limit_l_min -22
_diffrn_reflns_number 7750
_diffrn_reflns_theta_max 24.98
_diffrn_reflns_theta_min 2.01
_diffrn_standards_decay_% 0
_diffrn_standards_interval_time 120
_diffrn_standards_number 2
_exptl_absorpt_coefficient_mu 0.596
_exptl_absorpt_correction_T_max 1.00
_exptl_absorpt_correction_T_min 0.97
_exptl_absorpt_correction_type psi-scan
_exptl_crystal_density_diffrn 1.268
_exptl_crystal_F_000 1696
_exptl_crystal_size_max 0.40
_exptl_crystal_size_mid 0.40
_exptl_crystal_size_min 0.40
_refine_diff_density_max 0.627
_refine_diff_density_min -0.433
_refine_diff_density_rms 0.072
_refine_ls_extinction_method none
_refine_ls_goodness_of_fit_all 1.019
_refine_ls_goodness_of_fit_obs 1.046
_refine_ls_hydrogen_treatment riding
_refine_ls_matrix_type full
_refine_ls_number_parameters 411
_refine_ls_number_reflns 7453
_refine_ls_number_restraints 0
_refine_ls_restrained_S_all 1.020
_refine_ls_restrained_S_obs 1.046
_refine_ls_R_factor_all 0.0586
_refine_ls_R_factor_obs 0.0403
_refine_ls_shift/esd_max -0.001
_refine_ls_shift/esd_mean 0.000
_refine_ls_structure_factor_coef Fsqd
_refine_ls_weighting_details 'w=1/[\s^2^(Fo^2^)+(0.0330P)^2^+6.0438P] where P=(Fo^2^+2Fc^2^)/3'
_refine_ls_weighting_scheme calc
_refine_ls_wR_factor_all 0.1045
_refine_ls_wR_factor_obs 0.0939
_reflns_number_observed 5800
_reflns_number_total 7454
_reflns_observed_criterion >2sigma(I)
_cod_data_source_file b103553n.txt
_cod_data_source_block mfl-4-(aug997)
_cod_depositor_comments
;
The following automatic conversions were performed:

'_exptl_absorpt_correction_type' tag value 'psi-scans' was replaced
with 'psi-scan' value.

Automatic conversion script
Id: cif_fix_values 1646 2011-03-28 12:23:43Z adriana 

The following automatic conversions were performed:

'_refine_ls_weighting_scheme' value 'calc
w=1/[\s^2^(Fo^2^)+(0.0330P)^2^+6.0438P] where P=(Fo^2^+2Fc^2^)/3' was
changed to 'calc'. New tag '_refine_ls_weighting_details' was
created. The value of the new tag was set to
'w=1/[\s^2^(Fo^2^)+(0.0330P)^2^+6.0438P] where P=(Fo^2^+2Fc^2^)/3'.

Automatic conversion script
Id: cif_fix_values 3143 2015-03-26 13:38:13Z robertas 
;
_cod_original_sg_symbol_H-M P2(1)/n
_cod_database_code 7010779

loop_
_symmetry_equiv_pos_as_xyz
'x, y, z'
'x+1/2, -y+1/2, z+1/2'
'-x, -y, -z'
'-x-1/2, y-1/2, -z-1/2'

loop_
_atom_site_aniso_label
_atom_site_aniso_U_11
_atom_site_aniso_U_22
_atom_site_aniso_U_33
_atom_site_aniso_U_23
_atom_site_aniso_U_13
_atom_site_aniso_U_12
Zr 0.0234(2) 0.0190(2) 0.0302(2) 0.00151(13) 0.01114(12) 0.00110(13)
Li 0.038(3) 0.029(3) 0.039(3) 0.002(3) 0.008(3) 0.002(3)
Cl1 0.0277(5) 0.0427(6) 0.0766(7) -0.0019(5) 0.0146(5) -0.0118(4)
Cl2 0.0226(4) 0.0370(5) 0.0385(5) 0.0008(4) 0.0071(3) 0.0040(3)
Cl3 0.0699(7) 0.0262(5) 0.0388(5) 0.0060(4) 0.0288(5) 0.0058(4)
Cl4 0.0459(5) 0.0273(4) 0.0362(5) -0.0034(4) 0.0200(4) 0.0000(4)
Si1 0.0507(6) 0.0321(6) 0.0269(5) -0.0076(4) 0.0065(4) 0.0065(5)
Si2 0.0286(5) 0.0255(5) 0.0318(5) 0.0065(4) 0.0120(4) 0.0011(4)
O1 0.052(2) 0.040(2) 0.055(2) -0.0081(13) 0.0057(14) 0.0186(13)
O2 0.049(2) 0.072(2) 0.043(2) 0.0030(15) 0.0098(13) -0.028(2)
N1 0.0271(14) 0.0255(15) 0.0206(13) 0.0026(11) 0.0083(11) 0.0061(11)
N2 0.0186(13) 0.0232(14) 0.0216(13) -0.0001(11) 0.0075(10) 0.0000(10)
C1 0.029(2) 0.028(2) 0.021(2) -0.0003(13) 0.0043(13) 0.0070(14)
C2 0.028(2) 0.024(2) 0.030(2) -0.0010(14) 0.0048(14) -0.0036(14)
C3 0.018(2) 0.023(2) 0.027(2) 0.0012(13) 0.0070(13) 0.0018(13)
C4 0.035(2) 0.025(2) 0.028(2) 0.0020(14) 0.0143(15) 0.0095(15)
C5 0.040(2) 0.041(2) 0.037(2) 0.005(2) 0.019(2) 0.014(2)
C6 0.047(2) 0.066(3) 0.062(3) 0.018(2) 0.038(2) 0.021(2)
C7 0.071(3) 0.064(3) 0.057(3) 0.020(2) 0.048(2) 0.024(3)
C8 0.068(3) 0.044(2) 0.036(2) 0.016(2) 0.027(2) 0.022(2)
C9 0.046(2) 0.031(2) 0.029(2) 0.0038(15) 0.014(2) 0.015(2)
C10 0.033(2) 0.056(3) 0.045(2) 0.008(2) 0.015(2) 0.019(2)
C11 0.047(2) 0.052(2) 0.029(2) 0.004(2) 0.003(2) 0.014(2)
C12 0.031(2) 0.024(2) 0.023(2) -0.0020(13) 0.0083(14) -0.0055(14)
C13 0.034(2) 0.042(2) 0.029(2) 0.003(2) 0.004(2) -0.013(2)
C14 0.055(3) 0.064(3) 0.032(2) -0.001(2) -0.004(2) -0.025(2)
C15 0.099(4) 0.055(3) 0.028(2) -0.014(2) 0.014(2) -0.026(3)
C16 0.084(3) 0.038(2) 0.040(2) -0.012(2) 0.033(2) -0.006(2)
C17 0.053(2) 0.026(2) 0.035(2) -0.0023(15) 0.023(2) -0.002(2)
C18 0.024(2) 0.067(3) 0.043(2) 0.010(2) 0.003(2) 0.002(2)
C19 0.047(2) 0.045(2) 0.056(2) 0.009(2) 0.035(2) 0.012(2)
C20 0.266(9) 0.055(3) 0.061(3) -0.021(3) 0.091(5) -0.007(5)
C21 0.051(3) 0.097(4) 0.103(4) -0.072(4) -0.004(3) 0.001(3)
C22 0.064(3) 0.057(3) 0.062(3) -0.024(2) -0.006(2) 0.030(2)
C23 0.084(3) 0.044(2) 0.037(2) 0.007(2) 0.022(2) -0.013(2)
C24 0.067(3) 0.058(3) 0.090(4) 0.043(3) 0.050(3) 0.033(2)
C25 0.045(2) 0.047(2) 0.058(3) 0.008(2) 0.014(2) -0.016(2)
C27 0.116(6) 0.134(7) 0.096(5) -0.033(5) -0.011(4) 0.016(5)
C28 0.108(5) 0.155(7) 0.051(3) -0.006(4) 0.008(3) -0.078(5)
C29 0.104(6) 0.290(13) 0.071(5) 0.018(6) -0.010(4) -0.029(7)
C30 0.079(4) 0.047(3) 0.155(6) -0.030(3) 0.057(4) 0.007(3)
C31 0.108(6) 0.095(6) 0.346(14) -0.114(7) 0.122(8) -0.033(5)
C32 0.073(4) 0.203(8) 0.064(3) 0.038(4) 0.012(3) -0.066(5)
C33 0.057(3) 0.115(5) 0.050(3) 0.012(3) 0.016(2) -0.030(3)
C26 0.055(4) 0.057(4) 0.080(5) 0.011(3) 0.026(3) 0.011(3)

loop_
_atom_site_label
_atom_site_type_symbol
_atom_site_fract_x
_atom_site_fract_y
_atom_site_fract_z
_atom_site_U_iso_or_equiv
_atom_site_thermal_displace_type
_atom_site_occupancy
_atom_site_calc_flag
_atom_site_refinement_flags
_atom_site_disorder_group
Zr Zr 0.75595(2) 0.72806(2) 0.00461(2) 0.02341(10) Uani 1 d . .
Li Li 0.7722(4) 0.5033(4) 0.0115(3) 0.0355(13) Uani 1 d . .
Cl1 Cl 0.59269(6) 0.69224(7) -0.04334(6) 0.0488(3) Uani 1 d . .
Cl2 Cl 0.92309(5) 0.75379(6) 0.05155(5) 0.0328(2) Uani 1 d . .
Cl3 Cl 0.76075(7) 0.61226(6) 0.09792(5) 0.0422(2) Uani 1 d . .
Cl4 Cl 0.79380(6) 0.61014(5) -0.07472(5) 0.0347(2) Uani 1 d . .
Si1 Si 0.76835(8) 1.00701(7) 0.14375(5) 0.0372(2) Uani 1 d . .
Si2 Si 0.79430(6) 1.00919(6) -0.11918(5) 0.0279(2) Uani 1 d . .
O1 O 0.8857(2) 0.4405(2) 0.05077(15) 0.0505(7) Uani 1 d . .
O2 O 0.6671(2) 0.4318(2) -0.03114(14) 0.0549(8) Uani 1 d . .
N1 N 0.7323(2) 0.8349(2) 0.07495(13) 0.0240(6) Uani 1 d . .
N2 N 0.7486(2) 0.8355(2) -0.07273(13) 0.0207(5) Uani 1 d . .
C1 C 0.7661(2) 0.9149(2) 0.0744(2) 0.0266(7) Uani 1 d . .
C2 C 0.7985(2) 0.9462(2) 0.0164(2) 0.0275(7) Uani 1 d . .
H2 H 0.8387(2) 0.9950(2) 0.0271(2) 0.033 Uiso 1 calc R .
C3 C 0.7803(2) 0.9159(2) -0.0551(2) 0.0226(7) Uani 1 d . .
C4 C 0.6843(2) 0.8150(2) 0.1302(2) 0.0283(7) Uani 1 d . .
C5 C 0.5885(3) 0.8290(2) 0.1154(2) 0.0378(9) Uani 1 d . .
C6 C 0.5424(3) 0.8051(3) 0.1676(2) 0.0537(12) Uani 1 d . .
H6 H 0.4768(3) 0.8126(3) 0.1580(2) 0.064 Uiso 1 calc R .
C7 C 0.5914(3) 0.7708(3) 0.2326(2) 0.0583(13) Uani 1 d . .
H7 H 0.5592(3) 0.7546(3) 0.2675(2) 0.070 Uiso 1 calc R .
C8 C 0.6858(3) 0.7596(3) 0.2474(2) 0.0470(10) Uani 1 d . .
H8 H 0.7185(3) 0.7364(3) 0.2928(2) 0.056 Uiso 1 calc R .
C9 C 0.7351(3) 0.7816(2) 0.1970(2) 0.0344(8) Uani 1 d . .
C10 C 0.5335(3) 0.8705(3) 0.0465(2) 0.0441(10) Uani 1 d . .
H10F H 0.4677(3) 0.8743(3) 0.0469(2) 0.066 Uiso 0.50 calc PR .
H10E H 0.5392(3) 0.8354(3) 0.0052(2) 0.066 Uiso 0.50 calc PR .
H10D H 0.5578(3) 0.9288(3) 0.0425(2) 0.066 Uiso 0.50 calc PR .
H10C H 0.5754(3) 0.8847(3) 0.0162(2) 0.066 Uiso 0.50 calc PR .
H10B H 0.5040(3) 0.9236(3) 0.0578(2) 0.066 Uiso 0.50 calc PR .
H10A H 0.4853(3) 0.8302(3) 0.0206(2) 0.066 Uiso 0.50 calc PR .
C11 C 0.8393(3) 0.7736(3) 0.2169(2) 0.0437(9) Uani 1 d . .
H11F H 0.8630(3) 0.7914(3) 0.1759(2) 0.066 Uiso 0.50 calc PR .
H11E H 0.8569(3) 0.7133(3) 0.2293(2) 0.066 Uiso 0.50 calc PR .
H11D H 0.8661(3) 0.8108(3) 0.2585(2) 0.066 Uiso 0.50 calc PR .
H11C H 0.8610(3) 0.7522(3) 0.2666(2) 0.066 Uiso 0.50 calc PR .
H11B H 0.8671(3) 0.8304(3) 0.2132(2) 0.066 Uiso 0.50 calc PR .
H11A H 0.8579(3) 0.7328(3) 0.1840(2) 0.066 Uiso 0.50 calc PR .
C12 C 0.7165(2) 0.8164(2) -0.1496(2) 0.0255(7) Uani 1 d . .
C13 C 0.6231(2) 0.8290(2) -0.1861(2) 0.0362(8) Uani 1 d . .
C14 C 0.5948(3) 0.8053(3) -0.2592(2) 0.0534(12) Uani 1 d . .
H14 H 0.5314(3) 0.8125(3) -0.2852(2) 0.064 Uiso 1 calc R .
C15 C 0.6572(4) 0.7718(3) -0.2939(2) 0.0609(13) Uani 1 d . .
H15 H 0.6365(4) 0.7549(3) -0.3431(2) 0.073 Uiso 1 calc R .
C16 C 0.7494(4) 0.7626(3) -0.2576(2) 0.0506(11) Uani 1 d . .
H16 H 0.7921(4) 0.7406(3) -0.2825(2) 0.061 Uiso 1 calc R .
C17 C 0.7818(3) 0.7848(2) -0.1851(2) 0.0357(8) Uani 1 d . .
C18 C 0.5544(2) 0.8709(3) -0.1510(2) 0.0456(10) Uani 1 d . .
H18F H 0.4929(2) 0.8736(3) -0.1857(2) 0.068 Uiso 0.50 calc PR .
H18E H 0.5754(2) 0.9296(3) -0.1355(2) 0.068 Uiso 0.50 calc PR .
H18D H 0.5500(2) 0.8367(3) -0.1089(2) 0.068 Uiso 0.50 calc PR .
H18C H 0.5860(2) 0.8863(3) -0.1010(2) 0.068 Uiso 0.50 calc PR .
H18B H 0.5035(2) 0.8303(3) -0.1512(2) 0.068 Uiso 0.50 calc PR .
H18A H 0.5289(2) 0.9232(3) -0.1778(2) 0.068 Uiso 0.50 calc PR .
C19 C 0.8839(3) 0.7792(3) -0.1488(2) 0.0453(10) Uani 1 d . .
H19F H 0.8950(3) 0.7969(3) -0.0982(2) 0.068 Uiso 0.50 calc PR .
H19E H 0.9184(3) 0.8176(3) -0.1734(2) 0.068 Uiso 0.50 calc PR .
H19D H 0.9052(3) 0.7195(3) -0.1511(2) 0.068 Uiso 0.50 calc PR .
H19C H 0.9174(3) 0.7591(3) -0.1836(2) 0.068 Uiso 0.50 calc PR .
H19B H 0.8941(3) 0.7384(3) -0.1084(2) 0.068 Uiso 0.50 calc PR .
H19A H 0.9072(3) 0.8365(3) -0.1307(2) 0.068 Uiso 0.50 calc PR .
C20 C 0.7366(6) 0.9839(4) 0.2284(3) 0.118(3) Uani 1 d . .
H20C H 0.6730(6) 0.9606(4) 0.2173(3) 0.177 Uiso 1 calc R .
H20B H 0.7396(6) 1.0374(4) 0.2564(3) 0.177 Uiso 1 calc R .
H20A H 0.7802(6) 0.9413(4) 0.2566(3) 0.177 Uiso 1 calc R .
C21 C 0.8884(3) 1.0509(4) 0.1654(3) 0.088(2) Uani 1 d . .
H21C H 0.9059(3) 1.0634(4) 0.1205(3) 0.132 Uiso 1 calc R .
H21B H 0.9318(3) 1.0083(4) 0.1937(3) 0.132 Uiso 1 calc R .
H21A H 0.8913(3) 1.1043(4) 0.1935(3) 0.132 Uiso 1 calc R .
C22 C 0.6856(3) 1.0910(3) 0.0951(2) 0.0653(14) Uani 1 d . .
H22C H 0.7002(3) 1.1052(3) 0.0495(2) 0.098 Uiso 1 calc R .
H22B H 0.6914(3) 1.1431(3) 0.1251(2) 0.098 Uiso 1 calc R .
H22A H 0.6216(3) 1.0688(3) 0.0852(2) 0.098 Uiso 1 calc R .
C23 C 0.7844(3) 0.9875(3) -0.2162(2) 0.0539(11) Uani 1 d . .
H23C H 0.7229(3) 0.9627(3) -0.2386(2) 0.081 Uiso 1 calc R .
H23B H 0.8331(3) 0.9465(3) -0.2205(2) 0.081 Uiso 1 calc R .
H23A H 0.7921(3) 1.0417(3) -0.2405(2) 0.081 Uiso 1 calc R .
C24 C 0.7014(3) 1.0880(3) -0.1139(3) 0.0665(15) Uani 1 d . .
H24C H 0.7050(3) 1.1006(3) -0.0632(3) 0.100 Uiso 1 calc R .
H24B H 0.6401(3) 1.0632(3) -0.1371(3) 0.100 Uiso 1 calc R .
H24A H 0.7101(3) 1.1416(3) -0.1387(3) 0.100 Uiso 1 calc R .
C25 C 0.9123(3) 1.0558(3) -0.0806(2) 0.0497(10) Uani 1 d . .
H25C H 0.9204(3) 1.0683(3) -0.0292(2) 0.075 Uiso 1 calc R .
H25B H 0.9188(3) 1.1095(3) -0.1061(2) 0.075 Uiso 1 calc R .
H25A H 0.9599(3) 1.0142(3) -0.0861(2) 0.075 Uiso 1 calc R .
C27 C 0.9936(5) 0.4726(6) 0.1660(4) 0.122(3) Uani 1 d . .
C28 C 0.6384(5) 0.4201(5) -0.1089(3) 0.107(3) Uani 1 d . .
H28B H 0.6888(5) 0.4418(5) -0.1294(3) 0.128 Uiso 1 calc R .
H28A H 0.6319(5) 0.3572(5) -0.1192(3) 0.128 Uiso 1 calc R .
C29 C 0.5579(5) 0.4593(7) -0.1437(4) 0.161(4) Uani 1 d . .
H29C H 0.5449(5) 0.4474(7) -0.1956(4) 0.241 Uiso 1 calc R .
H29B H 0.5638(5) 0.5219(7) -0.1356(4) 0.241 Uiso 1 calc R .
H29A H 0.5067(5) 0.4370(7) -0.1253(4) 0.241 Uiso 1 calc R .
C30 C 0.9122(4) 0.3636(3) 0.0250(4) 0.089(2) Uani 1 d . .
H30B H 0.9203(4) 0.3762(3) -0.0237(4) 0.106 Uiso 1 calc R .
H30A H 0.9749(4) 0.3495(3) 0.0560(4) 0.106 Uiso 1 calc R .
C31 C 0.8622(5) 0.2913(5) 0.0189(6) 0.171(5) Uani 1 d . .
H31C H 0.8940(5) 0.2451(5) -0.0004(6) 0.257 Uiso 1 calc R .
H31B H 0.8004(5) 0.3012(5) -0.0139(6) 0.257 Uiso 1 calc R .
H31A H 0.8554(5) 0.2744(5) 0.0665(6) 0.257 Uiso 1 calc R .
C32 C 0.6097(4) 0.3875(5) 0.0049(3) 0.114(3) Uani 1 d . .
H32B H 0.6036(4) 0.3264(5) -0.0111(3) 0.137 Uiso 1 calc R .
H32A H 0.5466(4) 0.4137(5) -0.0081(3) 0.137 Uiso 1 calc R .
C33 C 0.6465(3) 0.3904(4) 0.0820(2) 0.074(2) Uani 1 d . .
H33C H 0.6047(3) 0.3589(4) 0.1052(2) 0.110 Uiso 1 calc R .
H33B H 0.6515(3) 0.4508(4) 0.0982(2) 0.110 Uiso 1 calc R .
H33A H 0.7084(3) 0.3635(4) 0.0953(2) 0.110 Uiso 1 calc R .
C26 C 0.9720(4) 0.4968(4) 0.0947(4) 0.063(2) Uani 0.809(11) d P 1
C26A C 0.9290(12) 0.4401(11) 0.1277(9) 0.026(6) Uiso 0.191(11) d P 2

loop_
_atom_type_symbol
_atom_type_description
_atom_type_scat_dispersion_real
_atom_type_scat_dispersion_imag
_atom_type_scat_source
C C 0.0033 0.0016 'International Tables Vol C Tables 4.2.6.8 and 6.1.1.4'
H H 0.0000 0.0000 'International Tables Vol C Tables 4.2.6.8 and 6.1.1.4'
Cl Cl 0.1484 0.1585 'International Tables Vol C Tables 4.2.6.8 and 6.1.1.4'
N N 0.0061 0.0033 'International Tables Vol C Tables 4.2.6.8 and 6.1.1.4'
O O 0.0106 0.0060 'International Tables Vol C Tables 4.2.6.8 and 6.1.1.4'
Si Si 0.0817 0.0704 'International Tables Vol C Tables 4.2.6.8 and 6.1.1.4'
Zr Zr -2.9673 0.5597 'International Tables Vol C Tables 4.2.6.8 and 6.1.1.4'
Li Li -0.0003 0.0001 'International Tables Vol C Tables 4.2.6.8 and 6.1.1.4'

loop_
_geom_angle_atom_site_label_1
_geom_angle_atom_site_label_2
_geom_angle_atom_site_label_3
_geom_angle
_geom_angle_site_symmetry_1
_geom_angle_site_symmetry_3
_geom_angle_publ_flag
N2 Zr N1 82.02(9) . . ?
N2 Zr Cl1 92.66(7) . . ?
N1 Zr Cl1 95.77(7) . . ?
N2 Zr Cl2 89.64(7) . . ?
N1 Zr Cl2 87.74(7) . . ?
Cl1 Zr Cl2 176.04(3) . . ?
N2 Zr Cl3 176.33(7) . . ?
N1 Zr Cl3 94.37(7) . . ?
Cl1 Zr Cl3 87.04(4) . . ?
Cl2 Zr Cl3 90.87(4) . . ?
N2 Zr Cl4 96.74(7) . . ?
N1 Zr Cl4 176.16(7) . . ?
Cl1 Zr Cl4 87.91(4) . . ?
Cl2 Zr Cl4 88.62(3) . . ?
Cl3 Zr Cl4 86.91(3) . . ?
N2 Zr Li 139.97(12) . . ?
N1 Zr Li 137.74(12) . . ?
Cl1 Zr Li 80.75(10) . . ?
Cl2 Zr Li 95.42(10) . . ?
Cl3 Zr Li 43.57(10) . . ?
Cl4 Zr Li 43.95(10) . . ?
O2 Li O1 114.3(3) . . ?
O2 Li Cl3 120.2(3) . . ?
O1 Li Cl3 107.2(3) . . ?
O2 Li Cl4 109.9(3) . . ?
O1 Li Cl4 110.8(3) . . ?
Cl3 Li Cl4 92.2(2) . . ?
O2 Li Zr 121.2(3) . . ?
O1 Li Zr 124.4(3) . . ?
Cl3 Li Zr 46.34(10) . . ?
Cl4 Li Zr 46.58(10) . . ?
Li Cl3 Zr 90.09(14) . . ?
Li Cl4 Zr 89.47(14) . . ?
C20 Si1 C21 109.0(3) . . ?
C20 Si1 C22 106.9(3) . . ?
C21 Si1 C22 109.2(3) . . ?
C20 Si1 C1 119.9(2) . . ?
C21 Si1 C1 105.5(2) . . ?
C22 Si1 C1 106.0(2) . . ?
C23 Si2 C25 106.8(2) . . ?
C23 Si2 C24 107.8(2) . . ?
C25 Si2 C24 111.0(2) . . ?
C23 Si2 C3 120.4(2) . . ?
C25 Si2 C3 106.3(2) . . ?
C24 Si2 C3 104.4(2) . . ?
C30 O1 C26A 105.6(8) . . ?
C30 O1 C26 113.2(4) . . ?
C30 O1 Li 126.6(4) . . ?
C26A O1 Li 120.9(7) . . ?
C26 O1 Li 115.7(3) . . ?
C32 O2 C28 113.0(4) . . ?
C32 O2 Li 127.0(3) . . ?
C28 O2 Li 120.0(3) . . ?
C1 N1 C4 117.2(3) . . ?
C1 N1 Zr 124.5(2) . . ?
C4 N1 Zr 118.1(2) . . ?
C3 N2 C12 116.4(2) . . ?
C3 N2 Zr 125.0(2) . . ?
C12 N2 Zr 118.2(2) . . ?
N1 C1 C2 122.0(3) . . ?
N1 C1 Si1 127.8(2) . . ?
C2 C1 Si1 109.9(2) . . ?
C3 C2 C1 129.6(3) . . ?
N2 C3 C2 121.3(3) . . ?
N2 C3 Si2 128.1(2) . . ?
C2 C3 Si2 110.2(2) . . ?
C5 C4 C9 121.4(3) . . ?
C5 C4 N1 119.1(3) . . ?
C9 C4 N1 119.5(3) . . ?
C4 C5 C6 118.4(3) . . ?
C4 C5 C10 122.5(3) . . ?
C6 C5 C10 119.1(3) . . ?
C7 C6 C5 120.5(4) . . ?
C8 C7 C6 120.6(4) . . ?
C7 C8 C9 121.2(4) . . ?
C8 C9 C4 117.8(3) . . ?
C8 C9 C11 119.6(3) . . ?
C4 C9 C11 122.5(3) . . ?
C13 C12 C17 121.6(3) . . ?
C13 C12 N2 120.1(3) . . ?
C17 C12 N2 118.3(3) . . ?
C12 C13 C14 117.7(4) . . ?
C12 C13 C18 122.3(3) . . ?
C14 C13 C18 119.8(4) . . ?
C15 C14 C13 121.2(4) . . ?
C16 C15 C14 120.1(4) . . ?
C15 C16 C17 121.5(4) . . ?
C16 C17 C12 117.8(4) . . ?
C16 C17 C19 119.7(3) . . ?
C12 C17 C19 122.4(3) . . ?
C29 C28 O2 115.9(7) . . ?
C31 C30 O1 123.3(5) . . ?
O2 C32 C33 111.9(4) . . ?
C27 C26 O1 109.1(5) . . ?
C27 C26A O1 135.9(15) . . ?

loop_
_geom_bond_atom_site_label_1
_geom_bond_atom_site_label_2
_geom_bond_distance
_geom_bond_site_symmetry_2
_geom_bond_publ_flag
Zr N2 2.209(2) . ?
Zr N1 2.216(3) . ?
Zr Cl1 2.4214(11) . ?
Zr Cl2 2.4412(10) . ?
Zr Cl3 2.5177(10) . ?
Zr Cl4 2.5279(9) . ?
Zr Li 3.480(6) . ?
Li O2 1.913(6) . ?
Li O1 1.919(6) . ?
Li Cl3 2.399(6) . ?
Li Cl4 2.415(6) . ?
Si1 C20 1.839(5) . ?
Si1 C21 1.850(5) . ?
Si1 C22 1.861(4) . ?
Si1 C1 1.941(3) . ?
Si2 C23 1.857(4) . ?
Si2 C25 1.860(4) . ?
Si2 C24 1.861(4) . ?
Si2 C3 1.939(3) . ?
O1 C30 1.382(5) . ?
O1 C26A 1.45(2) . ?
O1 C26 1.596(7) . ?
O2 C32 1.407(5) . ?
O2 C28 1.453(6) . ?
N1 C1 1.335(4) . ?
N1 C4 1.455(4) . ?
N2 C3 1.340(4) . ?
N2 C12 1.456(4) . ?
C1 C2 1.407(4) . ?
C2 C3 1.407(4) . ?
C4 C5 1.391(5) . ?
C4 C9 1.405(5) . ?
C5 C6 1.401(5) . ?
C5 C10 1.504(5) . ?
C6 C7 1.375(6) . ?
C7 C8 1.366(6) . ?
C8 C9 1.397(5) . ?
C9 C11 1.498(5) . ?
C12 C13 1.395(5) . ?
C12 C17 1.408(5) . ?
C13 C14 1.403(5) . ?
C13 C18 1.506(5) . ?
C14 C15 1.374(6) . ?
C15 C16 1.372(7) . ?
C16 C17 1.391(5) . ?
C17 C19 1.497(5) . ?
C27 C26A 1.16(2) . ?
C27 C26 1.371(9) . ?
C28 C29 1.350(10) . ?
C30 C31 1.328(8) . ?
C32 C33 1.437(7) . ?
